data_4079670
loop_
_publ_author_name
'Tagne Kuate, Alain C.'
'Mohapatra, Swagat K.'
'Daniliuc, Constantin G.'
'Jones, Peter G.'
'Tamm, Matthias'

_publ_section_title
;
 Mono- and Dilithiation of [(\h7-C7H7)Ti(\h5-C5Me5)]
 (Pentamethyltroticene) for the Synthesis of Troticenyl Monophosphanes and
 [2]Troticenophanes with C--P and C--Si Bridges
;
_journal_issue 24
_journal_name_full Organometallics
_journal_page_first 8544
_journal_paper_doi 10.1021/om300927r
_journal_volume 31
_journal_year 2012
_chemical_formula_sum 'C34 H31 Mo O5 P Ti'
_chemical_formula_weight 694.40
_chemical_name_systematic
; 
 ? 
;
_space_group_IT_number 14
_symmetry_cell_setting monoclinic
_symmetry_space_group_name_Hall '-P 2yn'
_symmetry_space_group_name_H-M 'P 1 21/n 1'
_atom_sites_solution_hydrogens geom
_atom_sites_solution_primary direct
_atom_sites_solution_secondary difmap
_audit_creation_method SHELXL-97
_cell_angle_alpha 90.00
_cell_angle_beta 111.788(6)
_cell_angle_gamma 90.00
_cell_formula_units_Z 4
_cell_length_a 17.7310(8)
_cell_length_b 9.0707(4)
_cell_length_c 20.6103(10)
_cell_measurement_reflns_used 11673
_cell_measurement_temperature 100(2)
_cell_measurement_theta_max 29.2830
_cell_measurement_theta_min 2.2407
_cell_volume 3078.0(3)
_computing_cell_refinement
; 
CrysAlisPro, Oxford Diffraction Ltd., 
Version 1.171.33.55 (release 05-01-2010 CrysAlis171 .NET) 
(compiled Jan  5 2010,16:28:46) 
;
_computing_data_collection
; 
CrysAlisPro, Oxford Diffraction Ltd., 
Version 1.171.33.55 (release 05-01-2010 CrysAlis171 .NET) 
(compiled Jan  5 2010,16:28:46) 
;
_computing_data_reduction
; 
CrysAlisPro, Oxford Diffraction Ltd., 
Version 1.171.33.55 (release 05-01-2010 CrysAlis171 .NET) 
(compiled Jan  5 2010,16:28:46) 
;
_computing_molecular_graphics 'BRUKER XP'
_computing_publication_material SHELXL-97
_computing_structure_refinement 'SHELXL-97 (Sheldrick, 1997)'
_computing_structure_solution 'SHELXS-97 (Sheldrick, 1990)'
_diffrn_ambient_temperature 100(2)
_diffrn_detector_area_resol_mean 16.1419
_diffrn_measured_fraction_theta_full 0.998
_diffrn_measured_fraction_theta_max 0.998
_diffrn_measurement_device_type 'Xcalibur, Eos'
_diffrn_measurement_method '\w scans'
_diffrn_radiation_monochromator graphite
_diffrn_radiation_source 'Enhance (Mo) X-ray Source'
_diffrn_radiation_type 'Mo K\a'
_diffrn_radiation_wavelength 0.71073
_diffrn_reflns_av_R_equivalents 0.0715
_diffrn_reflns_av_sigmaI/netI 0.0761
_diffrn_reflns_limit_h_max 22
_diffrn_reflns_limit_h_min -22
_diffrn_reflns_limit_k_max 11
_diffrn_reflns_limit_k_min -11
_diffrn_reflns_limit_l_max 25
_diffrn_reflns_limit_l_min -25
_diffrn_reflns_number 58664
_diffrn_reflns_theta_full 26.37
_diffrn_reflns_theta_max 26.37
_diffrn_reflns_theta_min 2.47
_exptl_absorpt_coefficient_mu 0.759
_exptl_absorpt_correction_T_max 1.00000
_exptl_absorpt_correction_T_min 0.98305
_exptl_absorpt_correction_type multi-scan
_exptl_absorpt_process_details
; 
CrysAlisPro, Oxford Diffraction Ltd., 
Version 1.171.33.55 (release 05-01-2010 CrysAlis171 .NET) 
(compiled Jan  5 2010,16:28:46) 
;
_exptl_crystal_colour blue
_exptl_crystal_density_diffrn 1.498
_exptl_crystal_density_method 'not measured'
_exptl_crystal_description prism
_exptl_crystal_F_000 1416
_exptl_crystal_size_max 0.17
_exptl_crystal_size_mid 0.14
_exptl_crystal_size_min 0.08
_refine_diff_density_max 0.509
_refine_diff_density_min -0.476
_refine_diff_density_rms 0.067
_refine_ls_extinction_method none
_refine_ls_goodness_of_fit_ref 0.877
_refine_ls_hydrogen_treatment
;
The hydrogens of the seven membered ring were refined with free
coordinates but fixed displacement parameters.  
The methyls were refined using a rigid model and others were riding. 
;
_refine_ls_matrix_type full
_refine_ls_number_parameters 402
_refine_ls_number_reflns 6290
_refine_ls_number_restraints 18
_refine_ls_restrained_S_all 0.877
_refine_ls_R_factor_all 0.0503
_refine_ls_R_factor_gt 0.0281
_refine_ls_shift/su_max 0.002
_refine_ls_shift/su_mean 0.000
_refine_ls_structure_factor_coef Fsqd
_refine_ls_weighting_details 'calc w=1/[\s^2^(Fo^2^)+(0.0000P)^2^+0.0000P] where P=(Fo^2^+2Fc^2^)/3'
_refine_ls_weighting_scheme calc
_refine_ls_wR_factor_gt 0.0306
_refine_ls_wR_factor_ref 0.0315
_reflns_number_gt 4283
_reflns_number_total 6290
_reflns_threshold_expression >2sigma(I)
_cod_data_source_file om300927r_si_001.cif
_cod_data_source_block atag18
_cod_original_cell_volume 3078.0(2)
_cod_original_sg_symbol_H-M 'P 21/n'
_cod_database_code 4079670

loop_
_symmetry_equiv_pos_as_xyz
'x, y, z'
'-x+1/2, y+1/2, -z+1/2'
'-x, -y, -z'
'x-1/2, -y-1/2, z-1/2'

loop_
_atom_site_label
_atom_site_type_symbol
_atom_site_fract_x
_atom_site_fract_y
_atom_site_fract_z
_atom_site_U_iso_or_equiv
_atom_site_adp_type
_atom_site_occupancy
_atom_site_symmetry_multiplicity
_atom_site_calc_flag
_atom_site_refinement_flags
Mo Mo 0.553613(12) 0.40146(2) 0.170422(10) 0.01454(5) Uani 1 1 d .
Ti Ti 0.69484(2) 0.52193(5) 0.456139(18) 0.01245(10) Uani 1 1 d .
P P 0.52257(3) 0.41295(7) 0.28271(3) 0.01194(14) Uani 1 1 d .
O1 O 0.74341(10) 0.3471(2) 0.24703(9) 0.0524(6) Uani 1 1 d .
O2 O 0.52591(11) 0.05728(19) 0.14674(8) 0.0386(5) Uani 1 1 d .
O3 O 0.57609(10) 0.75090(19) 0.17421(9) 0.0363(5) Uani 1 1 d .
O4 O 0.36631(9) 0.45692(18) 0.07817(7) 0.0279(5) Uani 1 1 d .
O5 O 0.58044(9) 0.38655(19) 0.02824(7) 0.0301(5) Uani 1 1 d .
C1 C 0.58580(12) 0.5286(2) 0.35571(10) 0.0109(5) Uani 1 1 d .
C2 C 0.56142(12) 0.5432(3) 0.41418(11) 0.0131(6) Uani 1 1 d .
H2 H 0.5187(10) 0.488(2) 0.4139(9) 0.016 Uiso 1 1 d .
C3 C 0.59325(13) 0.6345(3) 0.47369(11) 0.0161(6) Uani 1 1 d .
H3 H 0.5716(10) 0.616(2) 0.5088(8) 0.019 Uiso 1 1 d .
C4 C 0.66003(14) 0.7318(3) 0.49222(11) 0.0167(6) Uani 1 1 d .
H4 H 0.6774(11) 0.769(2) 0.5376(9) 0.020 Uiso 1 1 d .
C5 C 0.71162(14) 0.7639(3) 0.45599(12) 0.0180(6) Uani 1 1 d .
H5 H 0.7574(11) 0.819(2) 0.4790(9) 0.022 Uiso 1 1 d .
C6 C 0.70729(13) 0.7058(3) 0.39041(11) 0.0171(6) Uani 1 1 d .
H6 H 0.7484(11) 0.728(2) 0.3772(9) 0.020 Uiso 1 1 d .
C7 C 0.65233(13) 0.6033(3) 0.34693(10) 0.0141(5) Uani 1 1 d .
H7 H 0.6657(10) 0.575(2) 0.3094(8) 0.017 Uiso 1 1 d .
C8 C 0.76896(12) 0.3051(2) 0.47235(10) 0.0131(5) Uani 1 1 d U
C9 C 0.72438(12) 0.3011(3) 0.51712(10) 0.0138(6) Uani 1 1 d .
C10 C 0.75313(12) 0.4166(3) 0.56607(10) 0.0156(5) Uani 1 1 d .
C11 C 0.81555(12) 0.4924(3) 0.55181(10) 0.0151(5) Uani 1 1 d U
C12 C 0.82466(12) 0.4222(3) 0.49337(10) 0.0149(5) Uani 1 1 d .
C13 C 0.76363(12) 0.1932(2) 0.41651(10) 0.0199(6) Uani 1 1 d .
H13A H 0.7658 0.2440 0.3753 0.030 Uiso 1 1 calc R
H13B H 0.7124 0.1389 0.4037 0.030 Uiso 1 1 calc R
H13C H 0.8093 0.1242 0.4344 0.030 Uiso 1 1 calc R
C14 C 0.66160(12) 0.1878(2) 0.51575(10) 0.0210(6) Uani 1 1 d .
H14A H 0.6300 0.1600 0.4673 0.031 Uiso 1 1 calc R
H14B H 0.6252 0.2293 0.5370 0.031 Uiso 1 1 calc R
H14C H 0.6888 0.1004 0.5421 0.031 Uiso 1 1 calc R
C15 C 0.72649(12) 0.4511(3) 0.62597(9) 0.0230(6) Uani 1 1 d .
H15A H 0.6719 0.4112 0.6159 0.034 Uiso 1 1 calc R
H15B H 0.7257 0.5582 0.6320 0.034 Uiso 1 1 calc R
H15C H 0.7645 0.4064 0.6689 0.034 Uiso 1 1 calc R
C16 C 0.86358(12) 0.6205(3) 0.59314(10) 0.0237(6) Uani 1 1 d .
H16A H 0.9019 0.5853 0.6383 0.036 Uiso 1 1 calc R
H16B H 0.8265 0.6925 0.6008 0.036 Uiso 1 1 calc R
H16C H 0.8937 0.6672 0.5672 0.036 Uiso 1 1 calc R
C17 C 0.88567(12) 0.4611(3) 0.46116(10) 0.0254(7) Uani 1 1 d .
H17A H 0.9343 0.4001 0.4821 0.038 Uiso 1 1 calc R
H17B H 0.9004 0.5654 0.4697 0.038 Uiso 1 1 calc R
H17C H 0.8620 0.4431 0.4107 0.038 Uiso 1 1 calc R
C18 C 0.42338(12) 0.5024(3) 0.25970(9) 0.0107(5) Uani 1 1 d U
C19 C 0.41806(13) 0.6531(2) 0.26757(10) 0.0140(6) Uani 1 1 d .
H19 H 0.4662 0.7084 0.2902 0.017 Uiso 1 1 calc R
C20 C 0.34429(13) 0.7244(3) 0.24325(10) 0.0180(6) Uani 1 1 d .
H20 H 0.3420 0.8278 0.2494 0.022 Uiso 1 1 calc R
C21 C 0.27357(13) 0.6460(3) 0.20997(11) 0.0193(6) Uani 1 1 d .
H21 H 0.2226 0.6950 0.1936 0.023 Uiso 1 1 calc R
C22 C 0.27756(13) 0.4964(3) 0.20080(10) 0.0168(6) Uani 1 1 d .
H22 H 0.2291 0.4423 0.1775 0.020 Uiso 1 1 calc R
C23 C 0.35152(12) 0.4241(3) 0.22518(9) 0.0143(5) Uani 1 1 d .
H23 H 0.3536 0.3208 0.2185 0.017 Uiso 1 1 calc R
C24 C 0.50772(12) 0.2390(2) 0.32205(10) 0.0117(5) Uani 1 1 d .
C25 C 0.45472(12) 0.2235(3) 0.35800(10) 0.0145(6) Uani 1 1 d .
H25 H 0.4228 0.3052 0.3613 0.017 Uiso 1 1 calc R
C26 C 0.44841(12) 0.0913(3) 0.38868(9) 0.0156(5) Uani 1 1 d .
H26 H 0.4128 0.0830 0.4134 0.019 Uiso 1 1 calc R
C27 C 0.49353(12) -0.0289(3) 0.38361(10) 0.0204(6) Uani 1 1 d .
H27 H 0.4891 -0.1198 0.4048 0.024 Uiso 1 1 calc R
C28 C 0.54539(12) -0.0166(2) 0.34750(10) 0.0168(6) Uani 1 1 d .
H28 H 0.5760 -0.0995 0.3434 0.020 Uiso 1 1 calc R
C29 C 0.55252(12) 0.1161(3) 0.31755(10) 0.0154(5) Uani 1 1 d .
H29 H 0.5887 0.1237 0.2934 0.018 Uiso 1 1 calc R
C30 C 0.67489(14) 0.3671(3) 0.22152(11) 0.0279(7) Uani 1 1 d .
C31 C 0.53563(15) 0.1810(3) 0.15804(12) 0.0233(7) Uani 1 1 d .
C32 C 0.56884(13) 0.6268(3) 0.17476(11) 0.0201(6) Uani 1 1 d .
C33 C 0.43294(14) 0.4363(3) 0.11267(10) 0.0196(6) Uani 1 1 d .
C34 C 0.57115(12) 0.3947(3) 0.08084(11) 0.0211(6) Uani 1 1 d .

loop_
_atom_site_aniso_label
_atom_site_aniso_U_11
_atom_site_aniso_U_22
_atom_site_aniso_U_33
_atom_site_aniso_U_23
_atom_site_aniso_U_13
_atom_site_aniso_U_12
Mo 0.01658(11) 0.01501(12) 0.01297(10) 0.00017(11) 0.00659(8) 0.00013(11)
Ti 0.0124(2) 0.0122(3) 0.0118(2) 0.00117(19) 0.00329(18) 0.0012(2)
P 0.0112(3) 0.0112(4) 0.0130(3) 0.0001(3) 0.0040(3) 0.0001(3)
O1 0.0231(11) 0.1034(19) 0.0280(10) -0.0029(11) 0.0062(9) 0.0244(12)
O2 0.0609(14) 0.0188(13) 0.0444(12) -0.0065(9) 0.0293(10) -0.0020(10)
O3 0.0379(13) 0.0206(12) 0.0441(12) 0.0058(10) 0.0079(10) -0.0083(10)
O4 0.0224(10) 0.0404(13) 0.0181(9) 0.0025(8) 0.0041(8) -0.0046(9)
O5 0.0380(11) 0.0357(13) 0.0225(9) 0.0026(9) 0.0179(8) 0.0037(10)
C1 0.0119(13) 0.0101(13) 0.0101(11) 0.0015(10) 0.0031(10) 0.0007(11)
C2 0.0087(13) 0.0135(15) 0.0159(12) 0.0010(10) 0.0031(11) 0.0000(11)
C3 0.0148(14) 0.0204(17) 0.0138(13) 0.0009(11) 0.0062(11) 0.0043(12)
C4 0.0218(15) 0.0134(15) 0.0115(13) -0.0030(11) 0.0023(12) 0.0061(12)
C5 0.0165(15) 0.0110(15) 0.0211(15) 0.0026(11) 0.0007(12) -0.0017(11)
C6 0.0151(15) 0.0193(16) 0.0190(14) 0.0036(11) 0.0090(12) -0.0015(12)
C7 0.0144(13) 0.0170(14) 0.0118(12) 0.0017(12) 0.0061(10) -0.0003(12)
C8 0.0077(13) 0.0157(14) 0.0124(12) -0.0001(10) -0.0003(10) 0.0057(11)
C9 0.0111(13) 0.0169(15) 0.0103(12) 0.0048(10) 0.0004(10) -0.0001(11)
C10 0.0141(13) 0.0189(15) 0.0108(12) 0.0031(11) 0.0010(10) 0.0066(12)
C11 0.0098(12) 0.0187(15) 0.0115(12) 0.0023(11) -0.0021(10) 0.0023(11)
C12 0.0092(12) 0.0185(15) 0.0145(12) 0.0028(11) 0.0014(10) 0.0022(11)
C13 0.0176(14) 0.0226(16) 0.0195(13) 0.0002(12) 0.0068(11) 0.0041(12)
C14 0.0239(15) 0.0183(16) 0.0195(13) 0.0034(11) 0.0067(11) 0.0009(12)
C15 0.0270(15) 0.0255(17) 0.0157(13) 0.0024(11) 0.0070(11) 0.0027(12)
C16 0.0208(14) 0.0274(18) 0.0209(13) -0.0015(12) 0.0056(11) -0.0021(13)
C17 0.0156(14) 0.0316(18) 0.0300(14) -0.0057(12) 0.0097(12) -0.0006(12)
C18 0.0139(13) 0.0138(14) 0.0054(11) 0.0023(10) 0.0048(10) 0.0012(11)
C19 0.0136(14) 0.0170(15) 0.0121(12) 0.0005(10) 0.0054(11) -0.0019(11)
C20 0.0259(15) 0.0167(15) 0.0144(13) 0.0038(11) 0.0110(12) 0.0070(13)
C21 0.0117(14) 0.0316(18) 0.0160(13) 0.0105(11) 0.0069(11) 0.0111(12)
C22 0.0099(13) 0.0287(17) 0.0112(12) 0.0023(12) 0.0031(10) -0.0044(12)
C23 0.0148(13) 0.0150(15) 0.0135(12) -0.0001(11) 0.0059(10) -0.0015(12)
C24 0.0129(13) 0.0109(14) 0.0086(12) 0.0000(10) 0.0007(10) -0.0014(11)
C25 0.0099(13) 0.0160(15) 0.0146(13) 0.0000(10) 0.0013(11) 0.0021(11)
C26 0.0151(13) 0.0171(14) 0.0154(12) 0.0027(12) 0.0066(10) -0.0031(13)
C27 0.0194(14) 0.0143(15) 0.0208(14) 0.0068(11) -0.0002(11) -0.0056(12)
C28 0.0152(14) 0.0094(14) 0.0203(13) -0.0018(11) 0.0002(11) 0.0047(11)
C29 0.0132(13) 0.0181(16) 0.0140(12) -0.0009(11) 0.0040(10) -0.0012(12)
C30 0.0318(17) 0.041(2) 0.0156(14) -0.0019(12) 0.0140(13) 0.0062(15)
C31 0.0340(18) 0.0224(18) 0.0185(14) 0.0013(13) 0.0155(13) 0.0020(14)
C32 0.0187(15) 0.0259(18) 0.0152(13) 0.0029(13) 0.0056(11) -0.0032(13)
C33 0.0292(15) 0.0193(17) 0.0132(13) -0.0021(11) 0.0112(12) -0.0056(13)
C34 0.0202(14) 0.0170(15) 0.0239(14) -0.0018(13) 0.0057(11) 0.0013(13)

loop_
_atom_type_symbol
_atom_type_description
_atom_type_scat_dispersion_real
_atom_type_scat_dispersion_imag
_atom_type_scat_source
C C 0.0033 0.0016 'International Tables Vol C Tables 4.2.6.8 and 6.1.1.4'
H H 0.0000 0.0000 'International Tables Vol C Tables 4.2.6.8 and 6.1.1.4'
O O 0.0106 0.0060 'International Tables Vol C Tables 4.2.6.8 and 6.1.1.4'
P P 0.1023 0.0942 'International Tables Vol C Tables 4.2.6.8 and 6.1.1.4'
Ti Ti 0.2776 0.4457 'International Tables Vol C Tables 4.2.6.8 and 6.1.1.4'
Mo Mo -1.6832 0.6857 'International Tables Vol C Tables 4.2.6.8 and 6.1.1.4'

loop_
_geom_angle_atom_site_label_1
_geom_angle_atom_site_label_2
_geom_angle_atom_site_label_3
_geom_angle
C34 Mo C31 85.65(10)
C34 Mo C30 88.65(8)
C31 Mo C30 90.04(10)
C34 Mo C33 87.41(8)
C31 Mo C33 89.86(9)
C30 Mo C33 176.05(8)
C34 Mo C32 90.43(10)
C31 Mo C32 175.59(9)
C30 Mo C32 91.91(10)
C33 Mo C32 87.93(9)
C34 Mo P 176.85(6)
C31 Mo P 94.42(7)
C30 Mo P 94.50(6)
C33 Mo P 89.45(6)
C32 Mo P 89.38(7)
C2 Ti C6 91.74(8)
C2 Ti C5 92.17(8)
C6 Ti C5 37.59(8)
C2 Ti C3 37.27(7)
C6 Ti C3 91.41(8)
C5 Ti C3 70.20(9)
C2 Ti C4 70.38(8)
C6 Ti C4 70.17(9)
C5 Ti C4 37.12(8)
C3 Ti C4 37.18(8)
C2 Ti C7 70.24(8)
C6 Ti C7 36.94(8)
C5 Ti C7 70.36(9)
C3 Ti C7 91.24(8)
C4 Ti C7 91.30(9)
C2 Ti C1 37.43(7)
C6 Ti C1 70.31(8)
C5 Ti C1 92.42(8)
C3 Ti C1 70.38(8)
C4 Ti C1 91.98(8)
C7 Ti C1 37.32(7)
C2 Ti C9 106.36(8)
C6 Ti C9 158.42(8)
C5 Ti C9 148.56(8)
C3 Ti C9 110.09(8)
C4 Ti C9 126.57(8)
C7 Ti C9 139.54(9)
C1 Ti C9 117.79(8)
C2 Ti C8 126.76(8)
C6 Ti C8 123.22(8)
C5 Ti C8 140.46(8)
C3 Ti C8 145.00(8)
C4 Ti C8 153.46(8)
C7 Ti C8 112.91(8)
C1 Ti C8 113.76(8)
C9 Ti C8 35.67(6)
C2 Ti C10 116.33(8)
C6 Ti C10 143.13(9)
C5 Ti C10 113.48(8)
C3 Ti C10 97.18(8)
C4 Ti C10 96.02(8)
C7 Ti C10 171.51(8)
C1 Ti C10 146.07(8)
C9 Ti C10 35.44(7)
C8 Ti C10 59.11(7)
C2 Ti C12 161.99(9)
C6 Ti C12 100.61(8)
C5 Ti C12 105.62(8)
C3 Ti C12 153.17(8)
C4 Ti C12 126.14(8)
C7 Ti C12 112.75(8)
C1 Ti C12 136.28(7)
C9 Ti C12 59.18(8)
C8 Ti C12 35.23(7)
C10 Ti C12 59.27(7)
C2 Ti C11 149.13(8)
C6 Ti C11 109.68(8)
C5 Ti C11 91.93(8)
C3 Ti C11 117.60(8)
C4 Ti C11 95.62(8)
C7 Ti C11 139.28(8)
C1 Ti C11 171.88(8)
C9 Ti C11 59.28(7)
C8 Ti C11 59.08(7)
C10 Ti C11 35.69(7)
C12 Ti C11 35.67(7)
C1 P C18 101.23(9)
C1 P C24 105.84(9)
C18 P C24 102.34(10)
C1 P Mo 119.42(7)
C18 P Mo 106.88(6)
C24 P Mo 118.42(7)
C2 C1 C7 125.79(19)
C2 C1 P 117.40(16)
C7 C1 P 116.68(15)
C2 C1 Ti 69.64(11)
C7 C1 Ti 70.19(11)
P C1 Ti 142.59(11)
C3 C2 C1 129.7(2)
C3 C2 Ti 71.70(12)
C1 C2 Ti 72.93(12)
C4 C3 C2 128.8(2)
C4 C3 Ti 71.38(13)
C2 C3 Ti 71.03(13)
C5 C4 C3 129.1(2)
C5 C4 Ti 71.51(14)
C3 C4 Ti 71.44(14)
C4 C5 C6 127.5(2)
C4 C5 Ti 71.38(14)
C6 C5 Ti 71.05(14)
C7 C6 C5 129.1(2)
C7 C6 Ti 71.82(13)
C5 C6 Ti 71.36(13)
C6 C7 C1 130.1(2)
C6 C7 Ti 71.25(12)
C1 C7 Ti 72.49(11)
C12 C8 C9 108.39(19)
C12 C8 C13 125.50(19)
C9 C8 C13 125.8(2)
C12 C8 Ti 72.49(13)
C9 C8 Ti 72.11(12)
C13 C8 Ti 126.01(14)
C10 C9 C8 107.77(19)
C10 C9 C14 125.97(19)
C8 C9 C14 126.1(2)
C10 C9 Ti 72.28(13)
C8 C9 Ti 72.22(12)
C14 C9 Ti 124.20(14)
C9 C10 C11 108.24(18)
C9 C10 C15 126.8(2)
C11 C10 C15 124.9(2)
C9 C10 Ti 72.28(11)
C11 C10 Ti 72.42(11)
C15 C10 Ti 123.52(14)
C10 C11 C12 107.45(19)
C10 C11 C16 125.20(19)
C12 C11 C16 127.3(2)
C10 C11 Ti 71.89(11)
C12 C11 Ti 72.06(11)
C16 C11 Ti 122.71(15)
C8 C12 C11 108.15(19)
C8 C12 C17 125.4(2)
C11 C12 C17 126.4(2)
C8 C12 Ti 72.28(12)
C11 C12 Ti 72.28(12)
C17 C12 Ti 123.30(15)
C19 C18 C23 118.2(2)
C19 C18 P 120.52(17)
C23 C18 P 120.77(18)
C20 C19 C18 121.2(2)
C19 C20 C21 120.3(2)
C22 C21 C20 119.5(2)
C21 C22 C23 120.5(2)
C22 C23 C18 120.3(2)
C29 C24 C25 117.8(2)
C29 C24 P 118.67(16)
C25 C24 P 123.56(18)
C26 C25 C24 120.9(2)
C27 C26 C25 120.3(2)
C26 C27 C28 119.8(2)
C29 C28 C27 120.0(2)
C28 C29 C24 121.3(2)
O1 C30 Mo 176.6(2)
O2 C31 Mo 175.4(2)
O3 C32 Mo 177.2(2)
O4 C33 Mo 177.30(18)
O5 C34 Mo 177.9(2)

loop_
_geom_bond_atom_site_label_1
_geom_bond_atom_site_label_2
_geom_bond_distance
Mo C34 1.984(2)
Mo C31 2.026(3)
Mo C30 2.037(2)
Mo C33 2.050(2)
Mo C32 2.059(3)
Mo P 2.5722(6)
Ti C2 2.205(2)
Ti C6 2.211(2)
Ti C5 2.215(2)
Ti C3 2.214(2)
Ti C4 2.213(2)
Ti C7 2.218(2)
Ti C1 2.2483(19)
Ti C9 2.319(2)
Ti C8 2.320(2)
Ti C10 2.3187(19)
Ti C12 2.323(2)
Ti C11 2.3255(19)
P C1 1.835(2)
P C18 1.832(2)
P C24 1.837(2)
O1 C30 1.145(2)
O2 C31 1.146(3)
O3 C32 1.133(3)
O4 C33 1.146(2)
O5 C34 1.158(2)
C1 C2 1.429(3)
C1 C7 1.429(3)
C2 C3 1.412(3)
C3 C4 1.411(3)
C4 C5 1.409(3)
C5 C6 1.426(3)
C6 C7 1.403(3)
C8 C12 1.405(3)
C8 C9 1.421(3)
C8 C13 1.510(3)
C9 C10 1.411(3)
C9 C14 1.508(3)
C10 C11 1.423(3)
C10 C15 1.510(2)
C11 C12 1.423(3)
C11 C16 1.505(3)
C12 C17 1.506(2)
C18 C19 1.384(3)
C18 C23 1.401(3)
C19 C20 1.376(3)
C20 C21 1.382(3)
C21 C22 1.375(3)
C22 C23 1.383(3)
C24 C29 1.392(3)
C24 C25 1.403(3)
C25 C26 1.380(3)
C26 C27 1.379(3)
C27 C28 1.386(3)
C28 C29 1.380(3)

loop_
_geom_torsion_atom_site_label_1
_geom_torsion_atom_site_label_2
_geom_torsion_atom_site_label_3
_geom_torsion_atom_site_label_4
_geom_torsion
C34 Mo P C1 -130.5(14)
C31 Mo P C1 138.36(10)
C30 Mo P C1 47.98(11)
C33 Mo P C1 -131.82(10)
C32 Mo P C1 -43.89(10)
C34 Mo P C18 -16.6(14)
C31 Mo P C18 -107.77(10)
C30 Mo P C18 161.85(11)
C33 Mo P C18 -17.95(10)
C32 Mo P C18 69.98(10)
C34 Mo P C24 98.1(14)
C31 Mo P C24 6.95(10)
C30 Mo P C24 -83.43(10)
C33 Mo P C24 96.77(10)
C32 Mo P C24 -175.30(10)
C18 P C1 C2 57.03(18)
C24 P C1 C2 -49.40(19)
Mo P C1 C2 173.89(14)
C18 P C1 C7 -119.21(17)
C24 P C1 C7 134.36(17)
Mo P C1 C7 -2.3(2)
C18 P C1 Ti 148.91(17)
C24 P C1 Ti 42.5(2)
Mo P C1 Ti -94.23(17)
C6 Ti C1 C2 -121.38(15)
C5 Ti C1 C2 -90.42(14)
C3 Ti C1 C2 -22.44(13)
C4 Ti C1 C2 -53.27(14)
C7 Ti C1 C2 -142.8(2)
C9 Ti C1 C2 80.53(14)
C8 Ti C1 C2 120.05(13)
C10 Ti C1 C2 50.6(2)
C12 Ti C1 C2 153.86(14)
C11 Ti C1 C2 147.3(5)
C2 Ti C1 C7 142.8(2)
C6 Ti C1 C7 21.43(14)
C5 Ti C1 C7 52.40(14)
C3 Ti C1 C7 120.37(15)
C4 Ti C1 C7 89.54(14)
C9 Ti C1 C7 -136.66(13)
C8 Ti C1 C7 -97.13(14)
C10 Ti C1 C7 -166.61(15)
C12 Ti C1 C7 -63.33(18)
C11 Ti C1 C7 -69.9(6)
C2 Ti C1 P -108.8(2)
C6 Ti C1 P 129.8(2)
C5 Ti C1 P 160.74(18)
C3 Ti C1 P -131.3(2)
C4 Ti C1 P -162.11(18)
C7 Ti C1 P 108.3(2)
C9 Ti C1 P -28.3(2)
C8 Ti C1 P 11.2(2)
C10 Ti C1 P -58.3(2)
C12 Ti C1 P 45.0(2)
C11 Ti C1 P 38.4(7)
C7 C1 C2 C3 2.6(4)
P C1 C2 C3 -173.30(19)
Ti C1 C2 C3 47.1(2)
C7 C1 C2 Ti -44.5(2)
P C1 C2 Ti 139.63(14)
C6 Ti C2 C3 -90.05(14)
C5 Ti C2 C3 -52.44(14)
C4 Ti C2 C3 -21.83(13)
C7 Ti C2 C3 -120.66(15)
C1 Ti C2 C3 -143.6(2)
C9 Ti C2 C3 101.85(14)
C8 Ti C2 C3 134.98(13)
C10 Ti C2 C3 65.18(15)
C12 Ti C2 C3 136.4(2)
C11 Ti C2 C3 45.0(2)
C6 Ti C2 C1 53.53(14)
C5 Ti C2 C1 91.14(14)
C3 Ti C2 C1 143.6(2)
C4 Ti C2 C1 121.75(14)
C7 Ti C2 C1 22.91(13)
C9 Ti C2 C1 -114.57(13)
C8 Ti C2 C1 -81.45(15)
C10 Ti C2 C1 -151.24(13)
C12 Ti C2 C1 -80.0(3)
C11 Ti C2 C1 -171.44(15)
C1 C2 C3 C4 -2.7(4)
Ti C2 C3 C4 44.8(2)
C1 C2 C3 Ti -47.5(2)
C2 Ti C3 C4 -144.6(2)
C6 Ti C3 C4 -53.56(14)
C5 Ti C3 C4 -21.91(13)
C7 Ti C3 C4 -90.50(14)
C1 Ti C3 C4 -122.05(14)
C9 Ti C3 C4 124.58(13)
C8 Ti C3 C4 134.26(15)
C10 Ti C3 C4 90.51(14)
C12 Ti C3 C4 63.6(2)
C11 Ti C3 C4 59.58(15)
C6 Ti C3 C2 91.02(14)
C5 Ti C3 C2 122.66(14)
C4 Ti C3 C2 144.6(2)
C7 Ti C3 C2 54.07(14)
C1 Ti C3 C2 22.53(12)
C9 Ti C3 C2 -90.84(13)
C8 Ti C3 C2 -81.16(17)
C10 Ti C3 C2 -124.92(13)
C12 Ti C3 C2 -151.80(18)
C11 Ti C3 C2 -155.85(13)
C2 C3 C4 C5 0.6(4)
Ti C3 C4 C5 45.3(2)
C2 C3 C4 Ti -44.7(2)
C2 Ti C4 C5 -122.53(14)
C6 Ti C4 C5 -23.16(13)
C3 Ti C4 C5 -144.4(2)
C7 Ti C4 C5 -54.07(13)
C1 Ti C4 C5 -91.39(13)
C9 Ti C4 C5 141.27(13)
C8 Ti C4 C5 102.4(2)
C10 Ti C4 C5 121.63(13)
C12 Ti C4 C5 65.63(15)
C11 Ti C4 C5 85.75(13)
C2 Ti C4 C3 21.88(12)
C6 Ti C4 C3 121.25(14)
C5 Ti C4 C3 144.4(2)
C7 Ti C4 C3 90.35(13)
C1 Ti C4 C3 53.02(13)
C9 Ti C4 C3 -74.32(15)
C8 Ti C4 C3 -113.2(2)
C10 Ti C4 C3 -93.96(13)
C12 Ti C4 C3 -149.95(12)
C11 Ti C4 C3 -129.83(13)
C3 C4 C5 C6 1.1(4)
Ti C4 C5 C6 46.3(2)
C3 C4 C5 Ti -45.3(2)
C2 Ti C5 C4 52.63(14)
C6 Ti C5 C4 142.7(2)
C3 Ti C5 C4 21.95(12)
C7 Ti C5 C4 120.74(14)
C1 Ti C5 C4 90.08(13)
C9 Ti C5 C4 -74.4(2)
C8 Ti C5 C4 -136.72(14)
C10 Ti C5 C4 -67.40(14)
C12 Ti C5 C4 -130.20(13)
C11 Ti C5 C4 -96.78(13)
C2 Ti C5 C6 -90.03(13)
C3 Ti C5 C6 -120.71(14)
C4 Ti C5 C6 -142.7(2)
C7 Ti C5 C6 -21.91(12)
C1 Ti C5 C6 -52.57(13)
C9 Ti C5 C6 142.92(15)
C8 Ti C5 C6 80.63(17)
C10 Ti C5 C6 149.95(12)
C12 Ti C5 C6 87.15(13)
C11 Ti C5 C6 120.57(13)
C4 C5 C6 C7 -0.7(4)
Ti C5 C6 C7 45.7(2)
C4 C5 C6 Ti -46.4(2)
C2 Ti C6 C7 -52.90(14)
C5 Ti C6 C7 -144.2(2)
C3 Ti C6 C7 -90.19(14)
C4 Ti C6 C7 -121.30(15)
C1 Ti C6 C7 -21.63(13)
C9 Ti C6 C7 94.6(2)
C8 Ti C6 C7 84.46(15)
C10 Ti C6 C7 165.84(14)
C12 Ti C6 C7 113.92(13)
C11 Ti C6 C7 149.75(13)
C2 Ti C6 C5 91.30(14)
C3 Ti C6 C5 54.02(14)
C4 Ti C6 C5 22.90(13)
C7 Ti C6 C5 144.2(2)
C1 Ti C6 C5 122.58(14)
C9 Ti C6 C5 -121.2(2)
C8 Ti C6 C5 -131.34(13)
C10 Ti C6 C5 -49.95(19)
C12 Ti C6 C5 -101.87(13)
C11 Ti C6 C5 -66.05(14)
C5 C6 C7 C1 0.0(4)
Ti C6 C7 C1 45.5(2)
C5 C6 C7 Ti -45.6(2)
C2 C1 C7 C6 -0.8(4)
P C1 C7 C6 175.1(2)
Ti C1 C7 C6 -45.1(2)
C2 C1 C7 Ti 44.3(2)
P C1 C7 Ti -139.80(14)
C2 Ti C7 C6 122.10(15)
C5 Ti C7 C6 22.26(13)
C3 Ti C7 C6 90.70(14)
C4 Ti C7 C6 53.51(14)
C1 Ti C7 C6 145.1(2)
C9 Ti C7 C6 -145.59(14)
C8 Ti C7 C6 -115.31(14)
C10 Ti C7 C6 -96.1(6)
C12 Ti C7 C6 -76.97(15)
C11 Ti C7 C6 -46.7(2)
C2 Ti C7 C1 -22.97(13)
C6 Ti C7 C1 -145.1(2)
C5 Ti C7 C1 -122.82(15)
C3 Ti C7 C1 -54.38(14)
C4 Ti C7 C1 -91.57(14)
C9 Ti C7 C1 69.33(17)
C8 Ti C7 C1 99.62(13)
C10 Ti C7 C1 118.8(6)
C12 Ti C7 C1 137.96(13)
C11 Ti C7 C1 168.27(13)
C2 Ti C8 C12 179.25(12)
C6 Ti C8 C12 56.94(15)
C5 Ti C8 C12 10.93(19)
C3 Ti C8 C12 -132.42(15)
C4 Ti C8 C12 -56.9(2)
C7 Ti C8 C12 97.43(13)
C1 Ti C8 C12 138.20(12)
C9 Ti C8 C12 -116.71(17)
C10 Ti C8 C12 -79.33(13)
C11 Ti C8 C12 -37.48(11)
C2 Ti C8 C9 -64.04(15)
C6 Ti C8 C9 173.65(12)
C5 Ti C8 C9 127.64(15)
C3 Ti C8 C9 -15.7(2)
C4 Ti C8 C9 59.8(2)
C7 Ti C8 C9 -145.86(12)
C1 Ti C8 C9 -105.09(13)
C10 Ti C8 C9 37.38(11)
C12 Ti C8 C9 116.71(17)
C11 Ti C8 C9 79.23(13)
C2 Ti C8 C13 57.7(2)
C6 Ti C8 C13 -64.6(2)
C5 Ti C8 C13 -110.6(2)
C3 Ti C8 C13 106.0(2)
C4 Ti C8 C13 -178.43(18)
C7 Ti C8 C13 -24.1(2)
C1 Ti C8 C13 16.6(2)
C9 Ti C8 C13 121.7(2)
C10 Ti C8 C13 159.1(2)
C12 Ti C8 C13 -121.6(2)
C11 Ti C8 C13 -159.0(2)
C12 C8 C9 C10 -0.1(2)
C13 C8 C9 C10 174.07(19)
Ti C8 C9 C10 -64.00(15)
C12 C8 C9 C14 -176.4(2)
C13 C8 C9 C14 -2.1(3)
Ti C8 C9 C14 119.8(2)
C12 C8 C9 Ti 63.86(15)
C13 C8 C9 Ti -121.9(2)
C2 Ti C9 C10 -112.61(13)
C6 Ti C9 C10 101.5(2)
C5 Ti C9 C10 11.2(2)
C3 Ti C9 C10 -73.48(14)
C4 Ti C9 C10 -35.20(16)
C7 Ti C9 C10 168.84(13)
C1 Ti C9 C10 -151.28(12)
C8 Ti C9 C10 116.04(18)
C12 Ti C9 C10 79.16(13)
C11 Ti C9 C10 37.40(11)
C2 Ti C9 C8 131.35(12)
C6 Ti C9 C8 -14.6(3)
C5 Ti C9 C8 -104.87(18)
C3 Ti C9 C8 170.48(12)
C4 Ti C9 C8 -151.24(13)
C7 Ti C9 C8 52.80(17)
C1 Ti C9 C8 92.68(13)
C10 Ti C9 C8 -116.04(18)
C12 Ti C9 C8 -36.88(11)
C11 Ti C9 C8 -78.64(13)
C2 Ti C9 C14 9.28(19)
C6 Ti C9 C14 -136.6(2)
C5 Ti C9 C14 133.07(19)
C3 Ti C9 C14 48.42(19)
C4 Ti C9 C14 86.70(19)
C7 Ti C9 C14 -69.3(2)
C1 Ti C9 C14 -29.4(2)
C8 Ti C9 C14 -122.1(2)
C10 Ti C9 C14 121.9(2)
C12 Ti C9 C14 -158.9(2)
C11 Ti C9 C14 159.3(2)
C8 C9 C10 C11 0.0(2)
C14 C9 C10 C11 176.24(19)
Ti C9 C10 C11 -63.94(15)
C8 C9 C10 C15 -177.03(19)
C14 C9 C10 C15 -0.8(4)
Ti C9 C10 C15 119.0(2)
C8 C9 C10 Ti 63.95(15)
C14 C9 C10 Ti -119.8(2)
C2 Ti C10 C9 81.19(14)
C6 Ti C10 C9 -143.07(15)
C5 Ti C10 C9 -173.68(12)
C3 Ti C10 C9 114.84(13)
C4 Ti C10 C9 152.25(13)
C7 Ti C10 C9 -58.3(6)
C1 Ti C10 C9 49.60(19)
C8 Ti C10 C9 -37.63(12)
C12 Ti C10 C9 -78.90(13)
C11 Ti C10 C9 -116.49(18)
C2 Ti C10 C11 -162.32(13)
C6 Ti C10 C11 -26.6(2)
C5 Ti C10 C11 -57.19(15)
C3 Ti C10 C11 -128.68(14)
C4 Ti C10 C11 -91.26(14)
C7 Ti C10 C11 58.2(6)
C1 Ti C10 C11 166.09(14)
C9 Ti C10 C11 116.49(18)
C8 Ti C10 C11 78.85(13)
C12 Ti C10 C11 37.59(12)
C2 Ti C10 C15 -41.7(2)
C6 Ti C10 C15 94.1(2)
C5 Ti C10 C15 63.5(2)
C3 Ti C10 C15 -8.0(2)
C4 Ti C10 C15 29.4(2)
C7 Ti C10 C15 178.8(5)
C1 Ti C10 C15 -73.3(2)
C9 Ti C10 C15 -122.9(2)
C8 Ti C10 C15 -160.5(2)
C12 Ti C10 C15 158.2(2)
C11 Ti C10 C15 120.7(3)
C9 C10 C11 C12 0.1(2)
C15 C10 C11 C12 177.23(19)
Ti C10 C11 C12 -63.73(14)
C9 C10 C11 C16 -178.43(19)
C15 C10 C11 C16 -1.3(3)
Ti C10 C11 C16 117.7(2)
C9 C10 C11 Ti 63.85(15)
C15 C10 C11 Ti -119.0(2)
C2 Ti C11 C10 32.0(2)
C6 Ti C11 C10 163.43(13)
C5 Ti C11 C10 129.53(14)
C3 Ti C11 C10 60.93(16)
C4 Ti C11 C10 92.50(14)
C7 Ti C11 C10 -168.92(15)
C1 Ti C11 C10 -108.1(6)
C9 Ti C11 C10 -37.13(13)
C8 Ti C11 C10 -78.93(14)
C12 Ti C11 C10 -115.9(2)
C2 Ti C11 C12 147.99(17)
C6 Ti C11 C12 -80.62(15)
C5 Ti C11 C12 -114.53(14)
C3 Ti C11 C12 176.87(13)
C4 Ti C11 C12 -151.55(14)
C7 Ti C11 C12 -53.0(2)
C1 Ti C11 C12 7.8(6)
C9 Ti C11 C12 78.81(14)
C8 Ti C11 C12 37.02(13)
C10 Ti C11 C12 115.9(2)
C2 Ti C11 C16 -88.7(2)
C6 Ti C11 C16 42.72(19)
C5 Ti C11 C16 8.81(18)
C3 Ti C11 C16 -59.79(19)
C4 Ti C11 C16 -28.21(18)
C7 Ti C11 C16 70.4(2)
C1 Ti C11 C16 131.1(5)
C9 Ti C11 C16 -157.8(2)
C8 Ti C11 C16 160.4(2)
C10 Ti C11 C16 -120.7(2)
C12 Ti C11 C16 123.3(2)
C9 C8 C12 C11 0.2(2)
C13 C8 C12 C11 -174.02(19)
Ti C8 C12 C11 63.83(15)
C9 C8 C12 C17 177.70(19)
C13 C8 C12 C17 3.5(3)
Ti C8 C12 C17 -118.7(2)
C9 C8 C12 Ti -63.62(15)
C13 C8 C12 Ti 122.1(2)
C10 C11 C12 C8 -0.2(2)
C16 C11 C12 C8 178.3(2)
Ti C11 C12 C8 -63.83(15)
C10 C11 C12 C17 -177.7(2)
C16 C11 C12 C17 0.9(4)
Ti C11 C12 C17 118.7(2)
C10 C11 C12 Ti 63.63(14)
C16 C11 C12 Ti -117.9(2)
C2 Ti C12 C8 -2.0(3)
C6 Ti C12 C8 -134.49(13)
C5 Ti C12 C8 -172.80(13)
C3 Ti C12 C8 110.3(2)
C4 Ti C12 C8 152.40(13)
C7 Ti C12 C8 -97.94(14)
C1 Ti C12 C8 -61.96(16)
C9 Ti C12 C8 37.34(11)
C10 Ti C12 C8 78.84(13)
C11 Ti C12 C8 116.45(18)
C2 Ti C12 C11 -118.4(3)
C6 Ti C12 C11 109.06(14)
C5 Ti C12 C11 70.75(14)
C3 Ti C12 C11 -6.1(3)
C4 Ti C12 C11 35.95(17)
C7 Ti C12 C11 145.62(14)
C1 Ti C12 C11 -178.41(13)
C9 Ti C12 C11 -79.10(13)
C8 Ti C12 C11 -116.45(18)
C10 Ti C12 C11 -37.61(13)
C2 Ti C12 C17 119.2(3)
C6 Ti C12 C17 -13.35(19)
C5 Ti C12 C17 -51.66(19)
C3 Ti C12 C17 -128.6(2)
C4 Ti C12 C17 -86.46(19)
C7 Ti C12 C17 23.2(2)
C1 Ti C12 C17 59.2(2)
C9 Ti C12 C17 158.5(2)
C8 Ti C12 C17 121.1(2)
C10 Ti C12 C17 -160.0(2)
C11 Ti C12 C17 -122.4(2)
C1 P C18 C19 32.58(19)
C24 P C18 C19 141.75(17)
Mo P C18 C19 -93.11(16)
C1 P C18 C23 -156.09(16)
C24 P C18 C23 -46.92(18)
Mo P C18 C23 78.21(16)
C23 C18 C19 C20 1.0(3)
P C18 C19 C20 172.53(15)
C18 C19 C20 C21 -0.2(3)
C19 C20 C21 C22 -0.6(3)
C20 C21 C22 C23 0.6(3)
C21 C22 C23 C18 0.1(3)
C19 C18 C23 C22 -0.9(3)
P C18 C23 C22 -172.46(15)
C1 P C24 C29 -103.09(17)
C18 P C24 C29 151.29(16)
Mo P C24 C29 34.13(18)
C1 P C24 C25 75.43(19)
C18 P C24 C25 -30.19(19)
Mo P C24 C25 -147.34(15)
C29 C24 C25 C26 1.0(3)
P C24 C25 C26 -177.57(15)
C24 C25 C26 C27 -0.9(3)
C25 C26 C27 C28 0.0(3)
C26 C27 C28 C29 0.8(3)
C27 C28 C29 C24 -0.8(3)
C25 C24 C29 C28 -0.1(3)
P C24 C29 C28 178.47(15)
C34 Mo C30 O1 -4(4)
C31 Mo C30 O1 82(4)
C33 Mo C30 O1 -7(5)
C32 Mo C30 O1 -94(4)
P Mo C30 O1 176(4)
C34 Mo C31 O2 -5(3)
C30 Mo C31 O2 -93(3)
C33 Mo C31 O2 83(3)
C32 Mo C31 O2 23(4)
P Mo C31 O2 172(3)
C34 Mo C32 O3 28(4)
C31 Mo C32 O3 0(5)
C30 Mo C32 O3 116(4)
C33 Mo C32 O3 -60(4)
P Mo C32 O3 -149(4)
C34 Mo C33 O4 -13(4)
C31 Mo C33 O4 -99(4)
C30 Mo C33 O4 -11(6)
C32 Mo C33 O4 77(4)
P Mo C33 O4 166(4)
C31 Mo C34 O5 13(6)
C30 Mo C34 O5 103(6)
C33 Mo C34 O5 -77(6)
C32 Mo C34 O5 -165(6)
P Mo C34 O5 -79(6)
